data_4331047
loop_
_publ_author_name
'Nathan D. Schley'
'St\'ephanie Halbert'
'Christophe Raynaud'
'Odile Eisenstein'
'Robert H. Crabtree'

_publ_contact_author_address
;    Department of Chemistry
     Yale University
     225 Prospect St
     PO Box 208107
     New Haven, CT 06520-8107
     USA
;
_publ_contact_author_email robert.crabtree@yale.edu
_publ_contact_author_fax '+203 432 6144'
_publ_contact_author_name 'Dr. Robert H Crabtree'
_publ_contact_author_phone '+203 432 3925'
_publ_section_title
;
 Symmetrical Hydrogen Bonds in Iridium(III) Alkoxides with Relevance to
 Outer Sphere Hydrogen Transfer
;
_journal_name_full 'Inorganic Chemistry'
_journal_page_first 12313
_journal_page_last 12323
_journal_paper_doi 10.1021/ic301601c
_journal_volume 51
_journal_year 2012
_chemical_formula_moiety 'Ir C42 H45 N O B'
_chemical_formula_sum 'C42 H45 B Ir N O'
_chemical_formula_weight 782.85
_space_group_IT_number 14
_symmetry_cell_setting monoclinic
_symmetry_Int_Tables_number 14
_symmetry_space_group_name_Hall '-P 2ybc'
_symmetry_space_group_name_H-M 'P 1 21/c 1'
_atom_sites_solution_hydrogens geom
_atom_sites_solution_primary direct
_atom_sites_solution_secondary difmap
_cell_angle_alpha 90.0000
_cell_angle_beta 112.699(8)
_cell_angle_gamma 90.0000
_cell_formula_units_Z 4
_cell_length_a 16.3596(12)
_cell_length_b 15.4413(3)
_cell_length_c 14.6362(3)
_cell_measurement_reflns_used 13569
_cell_measurement_temperature 93
_cell_measurement_theta_max 63.70
_cell_measurement_theta_min 6.53
_cell_volume 3410.9(3)
_computing_cell_refinement 'CrystalClear-SM Expert 2.0 r4'
_computing_data_collection 'CrystalClear-SM Expert 2.0 r4 (Rigaku, 2009)'
_computing_data_reduction 'CrystalClear-SM Expert 2.0 r4'
_computing_molecular_graphics 'CrystalStructure 4.0'
_computing_publication_material 'CrystalStructure 4.0 (Rigaku, 2010)'
_computing_structure_refinement 'SHELXL97 (Sheldrick, 1997)'
_computing_structure_solution 'SIR92 (Altomare, et al., 1994)'
_diffrn_ambient_temperature 93
_diffrn_measured_fraction_theta_full 0.970
_diffrn_measured_fraction_theta_max 0.970
_diffrn_measurement_device_type SATURN
_diffrn_measurement_method \w
_diffrn_radiation_type 'Cu K\a'
_diffrn_radiation_wavelength 1.54187
_diffrn_reflns_av_R_equivalents 0.0685
_diffrn_reflns_limit_h_max 18
_diffrn_reflns_limit_h_min -19
_diffrn_reflns_limit_k_max 16
_diffrn_reflns_limit_k_min -17
_diffrn_reflns_limit_l_max 13
_diffrn_reflns_limit_l_min -17
_diffrn_reflns_number 16125
_diffrn_reflns_theta_full 63.66
_diffrn_reflns_theta_max 63.66
_diffrn_standards_number 0
_exptl_absorpt_coefficient_mu 7.656
_exptl_absorpt_correction_T_max 0.632
_exptl_absorpt_correction_T_min 0.472
_exptl_absorpt_correction_type multi-scan
_exptl_absorpt_process_details 'CrystalClear (Rigaku, 2009)'
_exptl_crystal_colour Orange
_exptl_crystal_density_diffrn 1.524
_exptl_crystal_description Block
_exptl_crystal_F_000 1576.00
_exptl_crystal_size_max 0.10
_exptl_crystal_size_mid 0.08
_exptl_crystal_size_min 0.06
_refine_diff_density_max 0.940
_refine_diff_density_min -0.900
_refine_ls_extinction_method none
_refine_ls_goodness_of_fit_ref 0.993
_refine_ls_hydrogen_treatment constr
_refine_ls_number_parameters 422
_refine_ls_number_reflns 5432
_refine_ls_number_restraints 0
_refine_ls_R_factor_gt 0.0356
_refine_ls_shift/su_max 0.003
_refine_ls_structure_factor_coef Fsqd
_refine_ls_weighting_details 'w = 1/[\s^2^(Fo^2^)+(0.0164P)^2^+12.8067P] where P=(Fo^2^+2Fc^2^)/3'
_refine_ls_weighting_scheme calc
_refine_ls_wR_factor_ref 0.0889
_reflns_number_gt 4937
_reflns_number_total 5651
_reflns_threshold_expression F^2^>2.0\s(F^2^)
_cod_data_source_file ic301601c_si_002_2.cif
_cod_data_source_block '[1]BPh4'
_cod_original_formula_sum 'Ir C42 H45 N O B'
_cod_database_code 4331047

loop_
_symmetry_equiv_pos_site_id
_symmetry_equiv_pos_as_xyz
1 +X,+Y,+Z
2 -X,1/2+Y,1/2-Z
3 -X,-Y,-Z
4 +X,1/2-Y,1/2+Z

loop_
_atom_site_label
_atom_site_type_symbol
_atom_site_fract_x
_atom_site_fract_y
_atom_site_fract_z
_atom_site_U_iso_or_equiv
_atom_site_adp_type
_atom_site_occupancy
_atom_site_symmetry_multiplicity
_atom_site_calc_flag
_atom_site_refinement_flags
Ir(1) Ir 0.756177(12) 0.424811(12) 0.081264(13) 0.01521(10) Uani 1.00 4 d .
O(1) O 0.6569(2) 0.3601(2) -0.0103(2) 0.0203(7) Uani 1.00 4 d .
N(1) N 0.7384(2) 0.3349(2) 0.1769(3) 0.0156(8) Uani 1.00 4 d .
C(1) C 0.7868(3) 0.3305(3) 0.2756(3) 0.0193(10) Uani 1.00 4 d .
C(2) C 0.7686(3) 0.2710(3) 0.3346(3) 0.0245(11) Uani 1.00 4 d .
C(3) C 0.7000(3) 0.2124(3) 0.2921(4) 0.0237(11) Uani 1.00 4 d .
C(4) C 0.6514(3) 0.2167(3) 0.1919(3) 0.0216(10) Uani 1.00 4 d .
C(5) C 0.6712(3) 0.2787(3) 0.1346(3) 0.0178(10) Uani 1.00 4 d .
C(6) C 0.6194(3) 0.2903(3) 0.0257(3) 0.0176(9) Uani 1.00 4 d .
C(7) C 0.6226(3) 0.2077(3) -0.0310(3) 0.0253(11) Uani 1.00 4 d .
C(8) C 0.5239(3) 0.3146(4) 0.0085(4) 0.0264(11) Uani 1.00 4 d .
C(9) C 0.8789(3) 0.4659(3) 0.0744(4) 0.0219(10) Uani 1.00 4 d .
C(10) C 0.8052(3) 0.5047(3) -0.0078(3) 0.0218(10) Uani 1.00 4 d .
C(11) C 0.7585(3) 0.5573(3) 0.0350(4) 0.0179(10) Uani 1.00 4 d .
C(12) C 0.8020(3) 0.5514(3) 0.1424(3) 0.0194(10) Uani 1.00 4 d .
C(13) C 0.8775(3) 0.4979(3) 0.1661(3) 0.0188(10) Uani 1.00 4 d .
C(14) C 0.9465(4) 0.4058(4) 0.0652(5) 0.0325(13) Uani 1.00 4 d .
C(15) C 0.7871(4) 0.4947(4) -0.1148(4) 0.0331(13) Uani 1.00 4 d .
C(16) C 0.6781(3) 0.6100(3) -0.0188(4) 0.0292(12) Uani 1.00 4 d .
C(17) C 0.7758(4) 0.6003(3) 0.2151(4) 0.0280(12) Uani 1.00 4 d .
C(18) C 0.9457(3) 0.4784(4) 0.2668(4) 0.0314(12) Uani 1.00 4 d .
C(19) C 0.6767(3) 0.5650(3) 0.4078(3) 0.0155(9) Uani 1.00 4 d .
C(20) C 0.6156(3) 0.6325(3) 0.3619(3) 0.0196(10) Uani 1.00 4 d .
C(21) C 0.5502(3) 0.6242(3) 0.2677(3) 0.0225(10) Uani 1.00 4 d .
C(22) C 0.5414(3) 0.5477(3) 0.2140(4) 0.0239(11) Uani 1.00 4 d .
C(23) C 0.5986(3) 0.4808(3) 0.2569(3) 0.0231(11) Uani 1.00 4 d .
C(24) C 0.6651(3) 0.4894(3) 0.3517(3) 0.0201(10) Uani 1.00 4 d .
C(25) C 0.8131(3) 0.4895(3) 0.5541(3) 0.0175(10) Uani 1.00 4 d .
C(26) C 0.8724(3) 0.4733(3) 0.5069(3) 0.0225(11) Uani 1.00 4 d .
C(27) C 0.9266(3) 0.4002(3) 0.5275(4) 0.0251(11) Uani 1.00 4 d .
C(28) C 0.9240(3) 0.3415(3) 0.5973(4) 0.0271(11) Uani 1.00 4 d .
C(29) C 0.8685(3) 0.3559(3) 0.6469(4) 0.0292(12) Uani 1.00 4 d .
C(30) C 0.8138(3) 0.4290(3) 0.6250(4) 0.0229(11) Uani 1.00 4 d .
C(31) C 0.6914(3) 0.5909(3) 0.5903(3) 0.0164(10) Uani 1.00 4 d .
C(32) C 0.6253(3) 0.5317(3) 0.5866(3) 0.0224(10) Uani 1.00 4 d .
C(33) C 0.5715(3) 0.5422(3) 0.6400(3) 0.0232(11) Uani 1.00 4 d .
C(34) C 0.5819(3) 0.6145(3) 0.6998(3) 0.0227(11) Uani 1.00 4 d .
C(35) C 0.6449(3) 0.6751(3) 0.7047(4) 0.0238(11) Uani 1.00 4 d .
C(36) C 0.6985(3) 0.6629(3) 0.6511(4) 0.0240(11) Uani 1.00 4 d .
C(37) C 0.8173(3) 0.6582(3) 0.5336(3) 0.0184(10) Uani 1.00 4 d .
C(38) C 0.8804(3) 0.6784(3) 0.6270(4) 0.0232(11) Uani 1.00 4 d .
C(39) C 0.9407(3) 0.7459(4) 0.6436(4) 0.0316(12) Uani 1.00 4 d .
C(40) C 0.9408(4) 0.7960(4) 0.5654(4) 0.0318(12) Uani 1.00 4 d .
C(41) C 0.8808(3) 0.7764(3) 0.4708(4) 0.0293(12) Uani 1.00 4 d .
C(42) C 0.8205(3) 0.7095(3) 0.4563(4) 0.0210(10) Uani 1.00 4 d .
B(1) B 0.7498(4) 0.5767(3) 0.5211(4) 0.0179(11) Uani 1.00 4 d .
H(1) H 0.8346 0.3697 0.3047 0.023 Uiso 1.00 4 calc R
H(2) H 0.8026 0.2698 0.4039 0.029 Uiso 1.00 4 calc R
H(3) H 0.6868 0.1701 0.3315 0.028 Uiso 1.00 4 calc R
H(4) H 0.6041 0.1773 0.1617 0.026 Uiso 1.00 4 calc R
H(7A) H 0.5925 0.2180 -0.1023 0.030 Uiso 1.00 4 calc R
H(7B) H 0.5929 0.1606 -0.0111 0.030 Uiso 1.00 4 calc R
H(7C) H 0.6845 0.1918 -0.0157 0.030 Uiso 1.00 4 calc R
H(8A) H 0.4893 0.3210 -0.0627 0.032 Uiso 1.00 4 calc R
H(8B) H 0.5235 0.3695 0.0420 0.032 Uiso 1.00 4 calc R
H(8C) H 0.4977 0.2690 0.0351 0.032 Uiso 1.00 4 calc R
H(14A) H 0.9939 0.4394 0.0567 0.039 Uiso 1.00 4 calc R
H(14B) H 0.9187 0.3680 0.0077 0.039 Uiso 1.00 4 calc R
H(14C) H 0.9715 0.3704 0.1253 0.039 Uiso 1.00 4 calc R
H(15A) H 0.8142 0.5428 -0.1366 0.040 Uiso 1.00 4 calc R
H(15B) H 0.7229 0.4949 -0.1528 0.040 Uiso 1.00 4 calc R
H(15C) H 0.8121 0.4398 -0.1256 0.040 Uiso 1.00 4 calc R
H(16A) H 0.6954 0.6701 -0.0229 0.035 Uiso 1.00 4 calc R
H(16B) H 0.6382 0.6077 0.0167 0.035 Uiso 1.00 4 calc R
H(16C) H 0.6477 0.5867 -0.0858 0.035 Uiso 1.00 4 calc R
H(17A) H 0.8067 0.6561 0.2298 0.034 Uiso 1.00 4 calc R
H(17B) H 0.7917 0.5666 0.2763 0.034 Uiso 1.00 4 calc R
H(17C) H 0.7116 0.6103 0.1869 0.034 Uiso 1.00 4 calc R
H(18A) H 0.9218 0.4921 0.3171 0.038 Uiso 1.00 4 calc R
H(18B) H 0.9987 0.5135 0.2785 0.038 Uiso 1.00 4 calc R
H(18C) H 0.9614 0.4169 0.2710 0.038 Uiso 1.00 4 calc R
H(20) H 0.6196 0.6851 0.3970 0.024 Uiso 1.00 4 calc R
H(21) H 0.5110 0.6711 0.2394 0.027 Uiso 1.00 4 calc R
H(22) H 0.4968 0.5420 0.1494 0.029 Uiso 1.00 4 calc R
H(23) H 0.5931 0.4279 0.2218 0.028 Uiso 1.00 4 calc R
H(24) H 0.7038 0.4419 0.3790 0.024 Uiso 1.00 4 calc R
H(26) H 0.8754 0.5138 0.4594 0.027 Uiso 1.00 4 calc R
H(27) H 0.9651 0.3909 0.4937 0.030 Uiso 1.00 4 calc R
H(28) H 0.9603 0.2913 0.6113 0.032 Uiso 1.00 4 calc R
H(29) H 0.8675 0.3161 0.6959 0.035 Uiso 1.00 4 calc R
H(30) H 0.7759 0.4378 0.6597 0.028 Uiso 1.00 4 calc R
H(32) H 0.6167 0.4819 0.5458 0.027 Uiso 1.00 4 calc R
H(33) H 0.5279 0.5000 0.6355 0.028 Uiso 1.00 4 calc R
H(34) H 0.5458 0.6220 0.7369 0.027 Uiso 1.00 4 calc R
H(35) H 0.6520 0.7253 0.7445 0.029 Uiso 1.00 4 calc R
H(36) H 0.7418 0.7056 0.6561 0.029 Uiso 1.00 4 calc R
H(38) H 0.8822 0.6445 0.6820 0.028 Uiso 1.00 4 calc R
H(39) H 0.9820 0.7576 0.7088 0.038 Uiso 1.00 4 calc R
H(40) H 0.9810 0.8429 0.5762 0.038 Uiso 1.00 4 calc R
H(41) H 0.8811 0.8088 0.4157 0.035 Uiso 1.00 4 calc R
H(42) H 0.7795 0.6979 0.3908 0.025 Uiso 1.00 4 calc R

loop_
_atom_site_aniso_label
_atom_site_aniso_U_11
_atom_site_aniso_U_22
_atom_site_aniso_U_33
_atom_site_aniso_U_12
_atom_site_aniso_U_13
_atom_site_aniso_U_23
Ir(1) 0.01558(13) 0.01483(14) 0.01530(13) -0.00093(7) 0.00606(9) 0.00030(7)
O(1) 0.0218(17) 0.0192(17) 0.0182(16) -0.0025(14) 0.0057(14) 0.0044(13)
N(1) 0.0156(19) 0.014(2) 0.0165(19) -0.0033(15) 0.0057(16) -0.0015(15)
C(1) 0.023(3) 0.018(3) 0.014(2) 0.0023(19) 0.0035(19) -0.0013(18)
C(2) 0.027(3) 0.028(3) 0.017(2) 0.004(2) 0.007(2) 0.003(2)
C(3) 0.033(3) 0.016(3) 0.026(3) 0.003(2) 0.016(2) 0.008(2)
C(4) 0.022(2) 0.022(3) 0.022(2) -0.003(2) 0.010(2) -0.002(2)
C(5) 0.020(2) 0.018(2) 0.018(2) 0.0009(20) 0.0104(19) -0.0032(19)
C(6) 0.016(2) 0.021(3) 0.014(2) 0.0004(19) 0.0042(18) 0.0033(19)
C(7) 0.034(3) 0.021(3) 0.020(2) -0.006(2) 0.009(2) -0.0027(20)
C(8) 0.025(3) 0.031(3) 0.023(2) -0.000(2) 0.009(2) 0.004(2)
C(9) 0.024(3) 0.015(3) 0.031(3) -0.0035(20) 0.015(2) 0.001(2)
C(10) 0.031(3) 0.015(3) 0.025(2) -0.012(2) 0.017(2) 0.0003(19)
C(11) 0.012(2) 0.015(2) 0.025(3) -0.0003(18) 0.0067(20) 0.0065(19)
C(12) 0.024(3) 0.017(2) 0.022(2) -0.005(2) 0.013(2) 0.0005(19)
C(13) 0.012(2) 0.018(3) 0.024(2) -0.0074(19) 0.0046(19) -0.0032(20)
C(14) 0.032(3) 0.026(3) 0.049(3) 0.000(2) 0.026(3) 0.003(2)
C(15) 0.056(4) 0.028(3) 0.020(3) -0.012(3) 0.020(3) -0.001(2)
C(16) 0.026(3) 0.019(3) 0.042(3) 0.007(2) 0.012(2) 0.013(2)
C(17) 0.038(3) 0.019(3) 0.032(3) -0.001(2) 0.020(2) -0.003(2)
C(18) 0.020(3) 0.037(3) 0.030(3) -0.006(2) 0.002(2) 0.001(2)
C(19) 0.018(2) 0.013(2) 0.018(2) 0.0005(18) 0.0095(20) 0.0028(17)
C(20) 0.019(2) 0.019(3) 0.022(2) 0.0014(19) 0.0083(20) 0.0010(19)
C(21) 0.019(2) 0.028(3) 0.020(2) 0.001(2) 0.0064(20) 0.008(2)
C(22) 0.019(2) 0.033(3) 0.019(2) -0.003(2) 0.007(2) 0.004(2)
C(23) 0.026(3) 0.027(3) 0.019(2) -0.006(2) 0.012(2) -0.003(2)
C(24) 0.020(2) 0.021(3) 0.021(2) -0.0016(20) 0.011(2) 0.0033(19)
C(25) 0.019(2) 0.013(2) 0.016(2) -0.0027(19) 0.0021(19) -0.0040(18)
C(26) 0.023(3) 0.025(3) 0.015(2) 0.001(2) 0.0026(20) 0.0008(20)
C(27) 0.018(2) 0.031(3) 0.022(2) 0.005(2) 0.003(2) -0.008(2)
C(28) 0.025(3) 0.018(3) 0.031(3) 0.004(2) 0.002(2) 0.004(2)
C(29) 0.023(3) 0.026(3) 0.033(3) -0.003(2) 0.005(2) 0.010(2)
C(30) 0.019(2) 0.024(3) 0.023(3) -0.0005(20) 0.005(2) 0.005(2)
C(31) 0.018(2) 0.011(2) 0.017(2) 0.0024(18) 0.0037(19) 0.0026(17)
C(32) 0.023(3) 0.023(3) 0.020(2) -0.004(2) 0.0072(20) -0.003(2)
C(33) 0.017(2) 0.027(3) 0.022(2) -0.002(2) 0.0032(20) 0.007(2)
C(34) 0.019(2) 0.028(3) 0.022(2) 0.004(2) 0.009(2) -0.001(2)
C(35) 0.023(3) 0.028(3) 0.021(2) 0.001(2) 0.009(2) -0.007(2)
C(36) 0.024(3) 0.024(3) 0.024(3) -0.004(2) 0.009(2) -0.001(2)
C(37) 0.015(2) 0.019(3) 0.023(2) 0.0048(19) 0.0093(20) 0.0011(19)
C(38) 0.019(2) 0.030(3) 0.021(2) -0.005(2) 0.0080(20) -0.002(2)
C(39) 0.023(3) 0.038(3) 0.036(3) -0.007(2) 0.014(2) -0.010(2)
C(40) 0.028(3) 0.028(3) 0.045(3) -0.011(2) 0.021(3) -0.006(2)
C(41) 0.033(3) 0.021(3) 0.042(3) -0.000(2) 0.024(3) 0.006(2)
C(42) 0.026(3) 0.017(3) 0.024(2) 0.0021(20) 0.014(2) -0.0000(19)
B(1) 0.017(3) 0.016(3) 0.021(3) -0.000(2) 0.008(2) 0.003(2)

loop_
_atom_type_symbol
_atom_type_description
_atom_type_scat_dispersion_real
_atom_type_scat_dispersion_imag
_atom_type_scat_source
Ir Ir -4.771 6.567
;
International Tables for Crystallography
(1992, Vol. C, Tables 4.2.6.8 and 6.1.1.4)
;
C C 0.018 0.009
;
International Tables for Crystallography
(1992, Vol. C, Tables 4.2.6.8 and 6.1.1.4)
;
H H 0.000 0.000
;
International Tables for Crystallography
(1992, Vol. C, Table 6.1.1.4)
;
N N 0.031 0.018
;
International Tables for Crystallography
(1992, Vol. C, Tables 4.2.6.8 and 6.1.1.4)
;
O O 0.049 0.032
;
International Tables for Crystallography
(1992, Vol. C, Tables 4.2.6.8 and 6.1.1.4)
;
B B 0.009 0.004
;
International Tables for Crystallography
(1992, Vol. C, Tables 4.2.6.8 and 6.1.1.4)
;

loop_
_geom_angle_atom_site_label_1
_geom_angle_atom_site_label_2
_geom_angle_atom_site_label_3
_geom_angle
_geom_angle_publ_flag
O(1) Ir(1) N(1) 79.81(13) yes
O(1) Ir(1) C(9) 132.10(18) yes
O(1) Ir(1) C(10) 106.52(15) yes
O(1) Ir(1) C(11) 112.52(14) yes
O(1) Ir(1) C(12) 144.84(15) yes
O(1) Ir(1) C(13) 170.66(18) yes
N(1) Ir(1) C(9) 127.49(15) yes
N(1) Ir(1) C(10) 166.46(16) yes
N(1) Ir(1) C(11) 150.57(19) yes
N(1) Ir(1) C(12) 116.32(17) yes
N(1) Ir(1) C(13) 107.05(15) yes
C(9) Ir(1) C(10) 39.70(17) yes
C(9) Ir(1) C(11) 64.86(18) yes
C(9) Ir(1) C(12) 64.5(2) yes
C(9) Ir(1) C(13) 38.62(20) yes
C(10) Ir(1) C(11) 38.3(2) yes
C(10) Ir(1) C(12) 65.36(20) yes
C(10) Ir(1) C(13) 65.43(17) yes
C(11) Ir(1) C(12) 39.40(17) yes
C(11) Ir(1) C(13) 64.57(15) yes
C(12) Ir(1) C(13) 37.79(17) yes
Ir(1) O(1) C(6) 119.7(2) yes
Ir(1) N(1) C(1) 125.3(3) yes
Ir(1) N(1) C(5) 115.1(3) yes
C(1) N(1) C(5) 119.6(4) yes
N(1) C(1) C(2) 121.7(4) yes
C(1) C(2) C(3) 119.3(4) yes
C(2) C(3) C(4) 118.8(5) yes
C(3) C(4) C(5) 120.2(4) yes
N(1) C(5) C(4) 120.3(4) yes
N(1) C(5) C(6) 115.9(4) yes
C(4) C(5) C(6) 123.8(4) yes
O(1) C(6) C(5) 109.5(3) yes
O(1) C(6) C(7) 108.5(4) yes
O(1) C(6) C(8) 107.9(4) yes
C(5) C(6) C(7) 110.7(4) yes
C(5) C(6) C(8) 109.0(4) yes
C(7) C(6) C(8) 111.1(4) yes
Ir(1) C(9) C(10) 70.8(3) yes
Ir(1) C(9) C(13) 72.9(3) yes
Ir(1) C(9) C(14) 124.1(4) yes
C(10) C(9) C(13) 108.8(4) yes
C(10) C(9) C(14) 125.9(5) yes
C(13) C(9) C(14) 125.2(4) yes
Ir(1) C(10) C(9) 69.5(3) yes
Ir(1) C(10) C(11) 70.7(3) yes
Ir(1) C(10) C(15) 127.4(4) yes
C(9) C(10) C(11) 106.5(4) yes
C(9) C(10) C(15) 126.2(5) yes
C(11) C(10) C(15) 127.1(4) yes
Ir(1) C(11) C(10) 71.0(3) yes
Ir(1) C(11) C(12) 70.3(3) yes
Ir(1) C(11) C(16) 124.4(3) yes
C(10) C(11) C(12) 108.6(4) yes
C(10) C(11) C(16) 126.6(4) yes
C(12) C(11) C(16) 124.8(5) yes
Ir(1) C(12) C(11) 70.3(3) yes
Ir(1) C(12) C(13) 72.7(3) yes
Ir(1) C(12) C(17) 127.0(4) yes
C(11) C(12) C(13) 108.6(5) yes
C(11) C(12) C(17) 125.5(4) yes
C(13) C(12) C(17) 125.7(4) yes
Ir(1) C(13) C(9) 68.5(3) yes
Ir(1) C(13) C(12) 69.5(2) yes
Ir(1) C(13) C(18) 128.3(4) yes
C(9) C(13) C(12) 107.3(4) yes
C(9) C(13) C(18) 125.2(4) yes
C(12) C(13) C(18) 127.5(5) yes
C(20) C(19) C(24) 115.1(4) yes
C(20) C(19) B(1) 120.2(4) yes
C(24) C(19) B(1) 124.6(4) yes
C(19) C(20) C(21) 122.3(4) yes
C(20) C(21) C(22) 120.7(4) yes
C(21) C(22) C(23) 118.4(4) yes
C(22) C(23) C(24) 120.9(5) yes
C(19) C(24) C(23) 122.6(4) yes
C(26) C(25) C(30) 115.9(4) yes
C(26) C(25) B(1) 118.2(4) yes
C(30) C(25) B(1) 126.0(5) yes
C(25) C(26) C(27) 122.4(5) yes
C(26) C(27) C(28) 119.6(5) yes
C(27) C(28) C(29) 119.8(5) yes
C(28) C(29) C(30) 120.1(5) yes
C(25) C(30) C(29) 122.1(6) yes
C(32) C(31) C(36) 114.6(5) yes
C(32) C(31) B(1) 120.7(4) yes
C(36) C(31) B(1) 124.6(4) yes
C(31) C(32) C(33) 123.2(5) yes
C(32) C(33) C(34) 119.8(5) yes
C(33) C(34) C(35) 119.2(5) yes
C(34) C(35) C(36) 120.1(5) yes
C(31) C(36) C(35) 123.2(5) yes
C(38) C(37) C(42) 115.0(4) yes
C(38) C(37) B(1) 119.6(4) yes
C(42) C(37) B(1) 125.4(4) yes
C(37) C(38) C(39) 123.1(5) yes
C(38) C(39) C(40) 120.2(4) yes
C(39) C(40) C(41) 118.5(5) yes
C(40) C(41) C(42) 120.2(5) yes
C(37) C(42) C(41) 123.0(4) yes
C(19) B(1) C(25) 109.6(4) yes
C(19) B(1) C(31) 105.4(4) yes
C(19) B(1) C(37) 113.3(4) yes
C(25) B(1) C(31) 112.0(4) yes
C(25) B(1) C(37) 105.9(4) yes
C(31) B(1) C(37) 110.7(4) yes
N(1) C(1) H(1) 119.140 yes
C(2) C(1) H(1) 119.129 yes
C(1) C(2) H(2) 120.342 yes
C(3) C(2) H(2) 120.357 yes
C(2) C(3) H(3) 120.607 yes
C(4) C(3) H(3) 120.598 yes
C(3) C(4) H(4) 119.884 yes
C(5) C(4) H(4) 119.867 yes
C(6) C(7) H(7A) 109.477 yes
C(6) C(7) H(7B) 109.480 yes
C(6) C(7) H(7C) 109.471 yes
H(7A) C(7) H(7B) 109.468 yes
H(7A) C(7) H(7C) 109.464 yes
H(7B) C(7) H(7C) 109.467 yes
C(6) C(8) H(8A) 109.474 yes
C(6) C(8) H(8B) 109.477 yes
C(6) C(8) H(8C) 109.479 yes
H(8A) C(8) H(8B) 109.467 yes
H(8A) C(8) H(8C) 109.465 yes
H(8B) C(8) H(8C) 109.465 yes
C(9) C(14) H(14A) 109.469 yes
C(9) C(14) H(14B) 109.466 yes
C(9) C(14) H(14C) 109.467 yes
H(14A) C(14) H(14B) 109.468 yes
H(14A) C(14) H(14C) 109.477 yes
H(14B) C(14) H(14C) 109.481 yes
C(10) C(15) H(15A) 109.468 yes
C(10) C(15) H(15B) 109.458 yes
C(10) C(15) H(15C) 109.473 yes
H(15A) C(15) H(15B) 109.465 yes
H(15A) C(15) H(15C) 109.483 yes
H(15B) C(15) H(15C) 109.480 yes
C(11) C(16) H(16A) 109.462 yes
C(11) C(16) H(16B) 109.474 yes
C(11) C(16) H(16C) 109.470 yes
H(16A) C(16) H(16B) 109.471 yes
H(16A) C(16) H(16C) 109.470 yes
H(16B) C(16) H(16C) 109.480 yes
C(12) C(17) H(17A) 109.476 yes
C(12) C(17) H(17B) 109.475 yes
C(12) C(17) H(17C) 109.473 yes
H(17A) C(17) H(17B) 109.471 yes
H(17A) C(17) H(17C) 109.476 yes
H(17B) C(17) H(17C) 109.457 yes
C(13) C(18) H(18A) 109.466 yes
C(13) C(18) H(18B) 109.479 yes
C(13) C(18) H(18C) 109.471 yes
H(18A) C(18) H(18B) 109.472 yes
H(18A) C(18) H(18C) 109.459 yes
H(18B) C(18) H(18C) 109.481 yes
C(19) C(20) H(20) 118.851 yes
C(21) C(20) H(20) 118.858 yes
C(20) C(21) H(21) 119.644 yes
C(22) C(21) H(21) 119.653 yes
C(21) C(22) H(22) 120.788 yes
C(23) C(22) H(22) 120.808 yes
C(22) C(23) H(23) 119.540 yes
C(24) C(23) H(23) 119.534 yes
C(19) C(24) H(24) 118.703 yes
C(23) C(24) H(24) 118.712 yes
C(25) C(26) H(26) 118.778 yes
C(27) C(26) H(26) 118.773 yes
C(26) C(27) H(27) 120.208 yes
C(28) C(27) H(27) 120.198 yes
C(27) C(28) H(28) 120.085 yes
C(29) C(28) H(28) 120.110 yes
C(28) C(29) H(29) 119.932 yes
C(30) C(29) H(29) 119.939 yes
C(25) C(30) H(30) 118.930 yes
C(29) C(30) H(30) 118.926 yes
C(31) C(32) H(32) 118.408 yes
C(33) C(32) H(32) 118.421 yes
C(32) C(33) H(33) 120.076 yes
C(34) C(33) H(33) 120.089 yes
C(33) C(34) H(34) 120.411 yes
C(35) C(34) H(34) 120.405 yes
C(34) C(35) H(35) 119.975 yes
C(36) C(35) H(35) 119.973 yes
C(31) C(36) H(36) 118.419 yes
C(35) C(36) H(36) 118.408 yes
C(37) C(38) H(38) 118.456 yes
C(39) C(38) H(38) 118.450 yes
C(38) C(39) H(39) 119.902 yes
C(40) C(39) H(39) 119.912 yes
C(39) C(40) H(40) 120.723 yes
C(41) C(40) H(40) 120.730 yes
C(40) C(41) H(41) 119.887 yes
C(42) C(41) H(41) 119.905 yes
C(37) C(42) H(42) 118.520 yes
C(41) C(42) H(42) 118.517 yes

loop_
_geom_bond_atom_site_label_1
_geom_bond_atom_site_label_2
_geom_bond_distance
_geom_bond_publ_flag
Ir(1) O(1) 1.937(3) yes
Ir(1) N(1) 2.070(4) yes
Ir(1) C(9) 2.144(5) yes
Ir(1) C(10) 2.162(6) yes
Ir(1) C(11) 2.159(5) yes
Ir(1) C(12) 2.160(5) yes
Ir(1) C(13) 2.203(4) yes
O(1) C(6) 1.438(6) yes
N(1) C(1) 1.355(5) yes
N(1) C(5) 1.350(6) yes
C(1) C(2) 1.370(7) yes
C(2) C(3) 1.389(7) yes
C(3) C(4) 1.373(6) yes
C(4) C(5) 1.390(7) yes
C(5) C(6) 1.500(6) yes
C(6) C(7) 1.532(7) yes
C(6) C(8) 1.531(7) yes
C(9) C(10) 1.462(6) yes
C(9) C(13) 1.439(8) yes
C(9) C(14) 1.490(8) yes
C(10) C(11) 1.417(8) yes
C(10) C(15) 1.485(7) yes
C(11) C(12) 1.456(6) yes
C(11) C(16) 1.488(6) yes
C(12) C(13) 1.414(7) yes
C(12) C(17) 1.497(8) yes
C(13) C(18) 1.497(6) yes
C(19) C(20) 1.421(6) yes
C(19) C(24) 1.398(7) yes
C(19) B(1) 1.638(6) yes
C(20) C(21) 1.388(5) yes
C(21) C(22) 1.394(7) yes
C(22) C(23) 1.373(7) yes
C(23) C(24) 1.400(6) yes
C(25) C(26) 1.412(8) yes
C(25) C(30) 1.393(7) yes
C(25) B(1) 1.653(7) yes
C(26) C(27) 1.396(7) yes
C(27) C(28) 1.378(8) yes
C(28) C(29) 1.383(9) yes
C(29) C(30) 1.398(7) yes
C(31) C(32) 1.401(7) yes
C(31) C(36) 1.401(7) yes
C(31) B(1) 1.654(9) yes
C(32) C(33) 1.394(8) yes
C(33) C(34) 1.387(7) yes
C(34) C(35) 1.373(7) yes
C(35) C(36) 1.396(9) yes
C(37) C(38) 1.394(6) yes
C(37) C(42) 1.399(7) yes
C(37) B(1) 1.637(7) yes
C(38) C(39) 1.391(7) yes
C(39) C(40) 1.382(9) yes
C(40) C(41) 1.387(7) yes
C(41) C(42) 1.388(7) yes
C(1) H(1) 0.950 yes
C(2) H(2) 0.950 yes
C(3) H(3) 0.950 yes
C(4) H(4) 0.950 yes
C(7) H(7A) 0.980 yes
C(7) H(7B) 0.980 yes
C(7) H(7C) 0.980 yes
C(8) H(8A) 0.980 yes
C(8) H(8B) 0.980 yes
C(8) H(8C) 0.980 yes
C(14) H(14A) 0.980 yes
C(14) H(14B) 0.980 yes
C(14) H(14C) 0.980 yes
C(15) H(15A) 0.980 yes
C(15) H(15B) 0.980 yes
C(15) H(15C) 0.980 yes
C(16) H(16A) 0.980 yes
C(16) H(16B) 0.980 yes
C(16) H(16C) 0.980 yes
C(17) H(17A) 0.980 yes
C(17) H(17B) 0.980 yes
C(17) H(17C) 0.980 yes
C(18) H(18A) 0.980 yes
C(18) H(18B) 0.980 yes
C(18) H(18C) 0.980 yes
C(20) H(20) 0.950 yes
C(21) H(21) 0.950 yes
C(22) H(22) 0.950 yes
C(23) H(23) 0.950 yes
C(24) H(24) 0.950 yes
C(26) H(26) 0.950 yes
C(27) H(27) 0.950 yes
C(28) H(28) 0.950 yes
C(29) H(29) 0.950 yes
C(30) H(30) 0.950 yes
C(32) H(32) 0.950 yes
C(33) H(33) 0.950 yes
C(34) H(34) 0.950 yes
C(35) H(35) 0.950 yes
C(36) H(36) 0.950 yes
C(38) H(38) 0.950 yes
C(39) H(39) 0.950 yes
C(40) H(40) 0.950 yes
C(41) H(41) 0.950 yes
C(42) H(42) 0.950 yes

loop_
_geom_contact_atom_site_label_1
_geom_contact_atom_site_label_2
_geom_contact_distance
_geom_contact_publ_flag
_geom_contact_site_symmetry_2
N(1) C(3) 2.763(7) yes .
N(1) C(7) 3.501(6) yes .
N(1) C(8) 3.438(5) yes .
C(1) C(4) 2.721(6) yes .
C(1) C(18) 3.500(8) yes .
C(2) C(5) 2.742(6) yes .
C(4) C(7) 3.114(7) yes .
C(4) C(8) 3.086(6) yes .
C(14) C(15) 3.214(7) yes .
C(14) C(18) 3.162(9) yes .
C(15) C(16) 3.202(9) yes .
C(16) C(17) 3.174(7) yes .
C(17) C(18) 3.198(8) yes .
C(19) C(22) 2.859(6) yes .
C(19) C(26) 3.282(6) yes .
C(19) C(32) 3.085(8) yes .
C(19) C(42) 3.118(7) yes .
C(20) C(23) 2.756(7) yes .
C(20) C(31) 3.150(6) yes .
C(20) C(32) 3.586(7) yes .
C(20) C(37) 3.311(5) yes .
C(20) C(42) 3.314(6) yes .
C(21) C(24) 2.756(6) yes .
C(24) C(25) 3.016(5) yes .
C(24) C(26) 3.282(6) yes .
C(25) C(28) 2.834(7) yes .
C(25) C(32) 3.350(8) yes .
C(25) C(38) 3.156(7) yes .
C(26) C(29) 2.754(8) yes .
C(26) C(37) 3.064(7) yes .
C(27) C(30) 2.770(9) yes .
C(30) C(31) 3.120(7) yes .
C(30) C(32) 3.317(7) yes .
C(31) C(34) 2.850(8) yes .
C(31) C(38) 3.224(7) yes .
C(32) C(35) 2.750(7) yes .
C(33) C(36) 2.748(7) yes .
C(36) C(37) 3.052(8) yes .
C(36) C(38) 3.138(8) yes .
C(37) C(40) 2.847(7) yes .
C(38) C(41) 2.744(8) yes .
C(39) C(42) 2.746(6) yes .
O(1) C(3) 3.419(7) yes 4_554
C(1) C(24) 3.596(7) yes .
C(3) O(1) 3.419(7) yes 4_555
C(3) C(7) 3.516(8) yes 4_555
C(3) C(15) 3.552(7) yes 4_555
C(7) C(3) 3.516(8) yes 4_554
C(8) C(16) 3.561(8) yes 3_665
C(11) C(41) 3.598(8) yes 4_564
C(14) C(40) 3.556(10) yes 2_745
C(15) C(3) 3.552(7) yes 4_554
C(16) C(8) 3.561(8) yes 3_665
C(18) C(26) 3.573(6) yes 3_766
C(18) C(27) 3.476(7) yes 3_766
C(18) C(28) 3.599(7) yes 3_766
C(22) C(33) 3.598(8) yes 3_666
C(23) C(34) 3.568(8) yes 3_666
C(24) C(1) 3.596(7) yes .
C(26) C(18) 3.573(6) yes 3_766
C(27) C(18) 3.476(7) yes 3_766
C(28) C(18) 3.599(7) yes 3_766
C(33) C(22) 3.598(8) yes 3_666
C(34) C(23) 3.568(8) yes 3_666
C(40) C(14) 3.556(10) yes 2_755
C(41) C(11) 3.598(8) yes 4_565
Ir(1) H(1) 3.1345 yes .
Ir(1) H(14B) 3.3477 yes .
Ir(1) H(14C) 3.4311 yes .
Ir(1) H(15B) 3.4301 yes .
Ir(1) H(15C) 3.4915 yes .
Ir(1) H(16B) 3.3453 yes .
Ir(1) H(16C) 3.4684 yes .
Ir(1) H(17B) 3.4645 yes .
Ir(1) H(17C) 3.4627 yes .
Ir(1) H(18C) 3.4353 yes .
O(1) H(7A) 2.5771 yes .
O(1) H(7B) 3.2533 yes .
O(1) H(7C) 2.6446 yes .
O(1) H(8A) 2.6168 yes .
O(1) H(8B) 2.5805 yes .
O(1) H(8C) 3.2468 yes .
O(1) H(15B) 3.4039 yes .
N(1) H(2) 3.2334 yes .
N(1) H(4) 3.2296 yes .
N(1) H(7C) 3.4199 yes .
N(1) H(8B) 3.3453 yes .
N(1) H(18C) 3.5952 yes .
C(1) H(3) 3.2429 yes .
C(1) H(18A) 3.2304 yes .
C(1) H(18C) 3.1760 yes .
C(2) H(4) 3.2389 yes .
C(3) H(1) 3.2365 yes .
C(4) H(2) 3.2394 yes .
C(4) H(7B) 2.8823 yes .
C(4) H(7C) 3.3090 yes .
C(4) H(8B) 3.3487 yes .
C(4) H(8C) 2.7911 yes .
C(5) H(1) 3.1911 yes .
C(5) H(3) 3.2577 yes .
C(5) H(7A) 3.3337 yes .
C(5) H(7B) 2.7226 yes .
C(5) H(7C) 2.6573 yes .
C(5) H(8A) 3.3154 yes .
C(5) H(8B) 2.6674 yes .
C(5) H(8C) 2.6480 yes .
C(6) H(4) 2.7300 yes .
C(7) H(4) 2.9870 yes .
C(7) H(8A) 2.6920 yes .
C(7) H(8B) 3.3681 yes .
C(7) H(8C) 2.7449 yes .
C(8) H(4) 2.9963 yes .
C(8) H(7A) 2.7417 yes .
C(8) H(7B) 2.6956 yes .
C(8) H(7C) 3.3681 yes .
C(9) H(15A) 3.0895 yes .
C(9) H(15B) 3.3494 yes .
C(9) H(15C) 2.7299 yes .
C(9) H(18A) 3.3686 yes .
C(9) H(18B) 2.9647 yes .
C(9) H(18C) 2.7711 yes .
C(10) H(14A) 3.0310 yes .
C(10) H(14B) 2.7617 yes .
C(10) H(14C) 3.3765 yes .
C(10) H(16A) 3.0817 yes .
C(10) H(16B) 3.3001 yes .
C(10) H(16C) 2.6983 yes .
C(11) H(15A) 2.9939 yes .
C(11) H(15B) 2.7554 yes .
C(11) H(15C) 3.3432 yes .
C(11) H(17A) 3.0559 yes .
C(11) H(17B) 3.3620 yes .
C(11) H(17C) 2.7401 yes .
C(12) H(1) 3.5804 yes .
C(12) H(16A) 2.9997 yes .
C(12) H(16B) 2.7421 yes .
C(12) H(16C) 3.3641 yes .
C(12) H(18A) 2.7106 yes .
C(12) H(18B) 3.1176 yes .
C(12) H(18C) 3.2968 yes .
C(13) H(1) 3.1018 yes .
C(13) H(14A) 3.0597 yes .
C(13) H(14B) 3.3253 yes .
C(13) H(14C) 2.7023 yes .
C(13) H(17A) 3.0020 yes .
C(13) H(17B) 2.7285 yes .
C(13) H(17C) 3.3324 yes .
C(14) H(15A) 3.5996 yes .
C(14) H(15C) 2.8587 yes .
C(14) H(18B) 3.3440 yes .
C(14) H(18C) 2.9314 yes .
C(15) H(14A) 3.4534 yes .
C(15) H(14B) 2.9496 yes .
C(15) H(16A) 3.5991 yes .
C(15) H(16C) 2.8544 yes .
C(16) H(15A) 3.4602 yes .
C(16) H(15B) 2.9415 yes .
C(16) H(17A) 3.5021 yes .
C(16) H(17C) 2.8440 yes .
C(17) H(16A) 3.3896 yes .
C(17) H(16B) 2.9095 yes .
C(17) H(18A) 2.8241 yes .
C(18) H(1) 2.6844 yes .
C(18) H(14A) 3.5096 yes .
C(18) H(14C) 2.8151 yes .
C(18) H(17A) 3.4705 yes .
C(18) H(17B) 2.9142 yes .
C(19) H(21) 3.3096 yes .
C(19) H(23) 3.3000 yes .
C(19) H(26) 3.1418 yes .
C(19) H(32) 2.8657 yes .
C(19) H(42) 2.7251 yes .
C(20) H(22) 3.2777 yes .
C(20) H(24) 3.2447 yes .
C(20) H(32) 3.5503 yes .
C(20) H(42) 2.7416 yes .
C(21) H(23) 3.2388 yes .
C(22) H(20) 3.2666 yes .
C(22) H(24) 3.2573 yes .
C(23) H(21) 3.2362 yes .
C(24) H(20) 3.2421 yes .
C(24) H(22) 3.2745 yes .
C(24) H(26) 3.2061 yes .
C(24) H(32) 3.2308 yes .
C(25) H(24) 2.6007 yes .
C(25) H(27) 3.3128 yes .
C(25) H(29) 3.2928 yes .
C(25) H(32) 3.1700 yes .
C(25) H(38) 2.9804 yes .
C(26) H(24) 2.7125 yes .
C(26) H(28) 3.2575 yes .
C(26) H(30) 3.2422 yes .
C(27) H(24) 3.5083 yes .
C(27) H(29) 3.2457 yes .
C(28) H(26) 3.2468 yes .
C(28) H(30) 3.2594 yes .
C(29) H(27) 3.2482 yes .
C(30) H(24) 3.3526 yes .
C(30) H(26) 3.2383 yes .
C(30) H(28) 3.2690 yes .
C(30) H(32) 3.0858 yes .
C(30) H(38) 3.5072 yes .
C(31) H(20) 2.9889 yes .
C(31) H(30) 2.7300 yes .
C(31) H(33) 3.3059 yes .
C(31) H(35) 3.3077 yes .
C(31) H(38) 3.0009 yes .
C(32) H(30) 2.6992 yes .
C(32) H(34) 3.2673 yes .
C(32) H(36) 3.2225 yes .
C(33) H(35) 3.2414 yes .
C(34) H(32) 3.2541 yes .
C(34) H(36) 3.2442 yes .
C(35) H(33) 3.2400 yes .
C(36) H(20) 3.4510 yes .
C(36) H(32) 3.2226 yes .
C(36) H(34) 3.2601 yes .
C(36) H(38) 2.8769 yes .
C(37) H(20) 3.1042 yes .
C(37) H(26) 2.8032 yes .
C(37) H(36) 2.6417 yes .
C(37) H(39) 3.2948 yes .
C(37) H(41) 3.2966 yes .
C(38) H(26) 3.5126 yes .
C(38) H(36) 2.4974 yes .
C(38) H(40) 3.2654 yes .
C(38) H(42) 3.2188 yes .
C(39) H(36) 3.3860 yes .
C(39) H(41) 3.2410 yes .
C(40) H(38) 3.2501 yes .
C(40) H(42) 3.2525 yes .
C(41) H(39) 3.2418 yes .
C(42) H(20) 3.0806 yes .
C(42) H(26) 3.1479 yes .
C(42) H(38) 3.2192 yes .
C(42) H(40) 3.2661 yes .
B(1) H(20) 2.7668 yes .
B(1) H(24) 2.8314 yes .
B(1) H(26) 2.7229 yes .
B(1) H(30) 2.8684 yes .
B(1) H(32) 2.7602 yes .
B(1) H(36) 2.8428 yes .
B(1) H(38) 2.7195 yes .
B(1) H(42) 2.8445 yes .
H(1) H(2) 2.3124 yes .
H(1) H(17B) 3.1121 yes .
H(1) H(18A) 2.3320 yes .
H(1) H(18C) 2.4214 yes .
H(2) H(3) 2.3526 yes .
H(3) H(4) 2.3298 yes .
H(4) H(7B) 2.4779 yes .
H(4) H(7C) 3.3405 yes .
H(4) H(8B) 3.4401 yes .
H(4) H(8C) 2.4457 yes .
H(7A) H(8A) 2.5429 yes .
H(7A) H(8C) 3.0788 yes .
H(7B) H(8A) 2.9306 yes .
H(7B) H(8C) 2.5502 yes .
H(7C) H(8A) 3.5987 yes .
H(14A) H(15A) 3.5751 yes .
H(14A) H(15C) 3.1370 yes .
H(14A) H(18B) 3.4145 yes .
H(14A) H(18C) 3.3957 yes .
H(14B) H(15A) 3.4474 yes .
H(14B) H(15C) 2.3348 yes .
H(14C) H(18B) 3.0559 yes .
H(14C) H(18C) 2.3155 yes .
H(15A) H(16A) 3.5931 yes .
H(15A) H(16C) 3.1623 yes .
H(15B) H(16A) 3.4353 yes .
H(15B) H(16C) 2.3282 yes .
H(16A) H(17A) 3.4410 yes .
H(16A) H(17C) 3.1179 yes .
H(16B) H(17A) 3.3536 yes .
H(16B) H(17C) 2.3100 yes .
H(17A) H(18A) 3.1199 yes .
H(17B) H(18A) 2.2865 yes .
H(17B) H(18B) 3.4725 yes .
H(20) H(21) 2.3163 yes .
H(20) H(36) 3.5536 yes .
H(20) H(42) 2.6590 yes .
H(21) H(22) 2.3508 yes .
H(22) H(23) 2.3282 yes .
H(23) H(24) 2.3250 yes .
H(24) H(26) 2.8189 yes .
H(24) H(32) 3.3246 yes .
H(26) H(27) 2.3310 yes .
H(26) H(42) 3.2156 yes .
H(27) H(28) 2.3319 yes .
H(28) H(29) 2.3334 yes .
H(29) H(30) 2.3322 yes .
H(30) H(32) 2.5839 yes .
H(30) H(38) 3.5901 yes .
H(32) H(33) 2.3220 yes .
H(33) H(34) 2.3446 yes .
H(34) H(35) 2.3281 yes .
H(35) H(36) 2.3229 yes .
H(36) H(38) 2.3744 yes .
H(38) H(39) 2.3169 yes .
H(39) H(40) 2.3412 yes .
H(40) H(41) 2.3457 yes .
H(41) H(42) 2.3148 yes .
O(1) H(3) 2.5868 yes 4_554
O(1) H(21) 3.4509 yes 3_665
O(1) H(22) 2.9663 yes 3_665
N(1) H(23) 3.0576 yes .
N(1) H(29) 3.0859 yes 4_554
C(1) H(23) 3.3163 yes .
C(1) H(24) 2.9456 yes .
C(1) H(27) 3.5177 yes .
C(1) H(29) 3.0688 yes 4_554
C(2) H(7A) 3.3523 yes 4_555
C(2) H(7C) 3.0580 yes 4_555
C(2) H(14B) 3.5004 yes 4_555
C(2) H(15C) 3.3349 yes 4_555
C(2) H(24) 3.0069 yes .
C(2) H(29) 3.3284 yes 4_554
C(3) H(7A) 2.9552 yes 4_555
C(3) H(7C) 3.2735 yes 4_555
C(3) H(15B) 3.2868 yes 4_555
C(3) H(15C) 2.9385 yes 4_555
C(3) H(21) 3.3619 yes 2_645
C(3) H(29) 3.5581 yes 4_554
C(3) H(30) 3.5404 yes 4_554
C(4) H(21) 3.2597 yes 2_645
C(4) H(23) 3.4720 yes .
C(4) H(29) 3.5493 yes 4_554
C(4) H(30) 3.2874 yes 4_554
C(5) H(23) 3.1346 yes .
C(5) H(29) 3.3221 yes 4_554
C(6) H(3) 3.4765 yes 4_554
C(7) H(2) 3.4459 yes 4_554
C(7) H(3) 3.2164 yes 4_554
C(7) H(21) 3.5267 yes 3_665
C(7) H(24) 3.1923 yes 4_554
C(7) H(32) 3.1512 yes 4_554
C(7) H(34) 3.4664 yes 2_645
C(8) H(16B) 2.8009 yes 3_665
C(8) H(21) 3.4547 yes 3_665
C(8) H(22) 3.1224 yes 3_665
C(8) H(23) 3.3709 yes .
C(9) H(40) 3.3868 yes 4_564
C(10) H(40) 3.5477 yes 4_564
C(10) H(41) 3.4861 yes 4_564
C(13) H(40) 3.5153 yes 4_564
C(14) H(14A) 3.3458 yes 3_765
C(14) H(28) 3.1053 yes 4_554
C(14) H(40) 2.9199 yes 2_745
C(14) H(41) 3.1093 yes 2_745
C(15) H(3) 2.9643 yes 4_554
C(15) H(14A) 3.4997 yes 3_765
C(15) H(30) 3.3521 yes 1_554
C(15) H(41) 3.3526 yes 4_564
C(16) H(8A) 3.5470 yes 3_665
C(16) H(8B) 3.1974 yes 3_665
C(16) H(8C) 3.3591 yes 3_665
C(16) H(20) 3.3962 yes 4_564
C(16) H(34) 3.3959 yes 1_554
C(17) H(26) 3.5683 yes .
C(17) H(35) 3.4942 yes 4_564
C(17) H(36) 3.1086 yes 4_564
C(17) H(42) 2.9610 yes .
C(18) H(26) 3.4738 yes .
C(18) H(27) 3.4840 yes .
C(18) H(38) 3.2338 yes 3_766
C(19) H(17B) 3.1692 yes .
C(19) H(17C) 3.5638 yes .
C(19) H(33) 3.3124 yes 3_666
C(20) H(4) 3.5430 yes 2_655
C(20) H(8C) 3.5077 yes 2_655
C(20) H(16A) 3.4839 yes 4_565
C(20) H(17C) 3.5012 yes .
C(20) H(33) 3.1246 yes 3_666
C(20) H(35) 2.9868 yes 4_564
C(21) H(4) 3.1817 yes 2_655
C(21) H(7A) 3.5895 yes 3_665
C(21) H(8A) 2.9387 yes 3_665
C(21) H(17C) 3.2910 yes .
C(21) H(33) 2.9515 yes 3_666
C(21) H(35) 2.9546 yes 4_564
C(22) H(8A) 2.9004 yes 3_665
C(22) H(16C) 3.5934 yes 3_665
C(22) H(17C) 3.1153 yes .
C(22) H(33) 2.9323 yes 3_666
C(22) H(34) 3.1951 yes 3_666
C(23) H(8B) 3.3731 yes .
C(23) H(17B) 3.3356 yes .
C(23) H(17C) 3.1511 yes .
C(23) H(33) 3.0598 yes 3_666
C(23) H(34) 2.8774 yes 3_666
C(24) H(7A) 3.5685 yes 4_555
C(24) H(7B) 3.5514 yes 4_555
C(24) H(7C) 3.3484 yes 4_555
C(24) H(17B) 2.9497 yes .
C(24) H(17C) 3.3625 yes .
C(24) H(33) 3.2375 yes 3_666
C(25) H(7C) 3.4128 yes 4_555
C(25) H(18B) 3.1086 yes 3_766
C(26) H(1) 3.2078 yes .
C(26) H(2) 3.4815 yes .
C(26) H(17B) 3.4313 yes .
C(26) H(18A) 3.1930 yes .
C(26) H(18A) 3.4011 yes 3_766
C(26) H(18B) 3.0401 yes 3_766
C(26) H(27) 3.3895 yes 3_766
C(27) H(1) 3.0553 yes .
C(27) H(2) 2.9335 yes .
C(27) H(18A) 3.3653 yes .
C(27) H(18A) 3.1206 yes 3_766
C(27) H(18B) 2.9415 yes 3_766
C(27) H(26) 3.4374 yes 3_766
C(28) H(2) 2.9737 yes .
C(28) H(14B) 3.4788 yes 4_555
C(28) H(14C) 3.3512 yes 4_555
C(28) H(18A) 3.4776 yes 3_766
C(28) H(18B) 2.8533 yes 3_766
C(28) H(39) 2.9547 yes 2_746
C(29) H(2) 3.5527 yes .
C(29) H(7C) 3.1211 yes 4_555
C(29) H(18B) 2.8536 yes 3_766
C(29) H(39) 2.9607 yes 2_746
C(30) H(7C) 2.9728 yes 4_555
C(30) H(18B) 2.9738 yes 3_766
C(32) H(4) 3.4687 yes 4_555
C(32) H(7B) 3.2488 yes 4_555
C(32) H(15B) 3.5660 yes 1_556
C(32) H(33) 3.2867 yes 3_666
C(33) H(4) 3.4266 yes 4_555
C(33) H(7B) 3.1956 yes 2_655
C(33) H(15B) 3.1727 yes 1_556
C(33) H(32) 3.2486 yes 3_666
C(34) H(7A) 3.0965 yes 2_655
C(34) H(7B) 3.1951 yes 2_655
C(34) H(15B) 3.0900 yes 1_556
C(34) H(16C) 2.9302 yes 1_556
C(34) H(23) 3.5324 yes 3_666
C(35) H(8A) 3.2694 yes 2_655
C(35) H(15A) 3.5035 yes 1_556
C(35) H(15B) 3.4157 yes 1_556
C(35) H(16C) 3.3408 yes 1_556
C(35) H(17C) 3.5309 yes 4_565
C(35) H(21) 3.3996 yes 4_565
C(35) H(42) 3.3900 yes 4_565
C(36) H(15A) 3.4841 yes 1_556
C(36) H(17A) 3.2702 yes 4_565
C(36) H(17C) 3.5351 yes 4_565
C(37) H(16A) 3.2271 yes 4_565
C(38) H(14C) 3.5785 yes 3_766
C(38) H(17A) 3.4115 yes 4_565
C(38) H(18B) 3.5355 yes 3_766
C(38) H(18C) 2.8486 yes 3_766
C(39) H(17A) 3.2892 yes 4_565
C(39) H(18C) 2.9838 yes 3_766
C(39) H(28) 3.3918 yes 2_756
C(39) H(29) 3.2945 yes 2_756
C(40) H(14A) 3.2718 yes 2_755
C(40) H(14B) 3.0924 yes 2_755
C(40) H(27) 3.5327 yes 3_766
C(41) H(14A) 3.3662 yes 2_755
C(41) H(14B) 3.4729 yes 2_755
C(41) H(14C) 3.5424 yes 2_755
C(41) H(15A) 3.1834 yes 4_565
C(41) H(16A) 3.1795 yes 4_565
C(41) H(27) 3.5051 yes 3_766
C(41) H(28) 3.4195 yes 3_766
C(42) H(16A) 2.8670 yes 4_565
C(42) H(17A) 3.3381 yes .
C(42) H(17B) 3.3265 yes .
C(42) H(35) 3.4096 yes 4_564
H(1) C(26) 3.2078 yes .
H(1) C(27) 3.0553 yes .
H(1) H(24) 2.9664 yes .
H(1) H(26) 3.0581 yes .
H(1) H(27) 2.7849 yes .
H(1) H(29) 3.4235 yes 4_554
H(2) C(7) 3.4459 yes 4_555
H(2) C(26) 3.4815 yes .
H(2) C(27) 2.9335 yes .
H(2) C(28) 2.9737 yes .
H(2) C(29) 3.5527 yes .
H(2) H(7A) 3.4092 yes 4_555
H(2) H(7C) 2.6887 yes 4_555
H(2) H(14B) 2.8665 yes 4_555
H(2) H(15C) 3.2770 yes 4_555
H(2) H(24) 3.0580 yes .
H(2) H(27) 3.0961 yes .
H(2) H(28) 3.1518 yes .
H(3) O(1) 2.5868 yes 4_555
H(3) C(6) 3.4765 yes 4_555
H(3) C(7) 3.2164 yes 4_555
H(3) C(15) 2.9643 yes 4_555
H(3) H(7A) 2.7307 yes 4_555
H(3) H(7C) 3.1004 yes 4_555
H(3) H(15B) 2.6051 yes 4_555
H(3) H(15C) 2.5455 yes 4_555
H(3) H(21) 2.9928 yes 2_645
H(4) C(20) 3.5430 yes 2_645
H(4) C(21) 3.1817 yes 2_645
H(4) C(32) 3.4687 yes 4_554
H(4) C(33) 3.4266 yes 4_554
H(4) H(20) 3.4236 yes 2_645
H(4) H(21) 2.7845 yes 2_645
H(4) H(30) 3.3350 yes 4_554
H(4) H(32) 3.0390 yes 4_554
H(4) H(33) 2.9710 yes 4_554
H(7A) C(2) 3.3523 yes 4_554
H(7A) C(3) 2.9552 yes 4_554
H(7A) C(21) 3.5895 yes 3_665
H(7A) C(24) 3.5685 yes 4_554
H(7A) C(34) 3.0965 yes 2_645
H(7A) H(2) 3.4092 yes 4_554
H(7A) H(3) 2.7307 yes 4_554
H(7A) H(21) 2.6838 yes 3_665
H(7A) H(23) 3.4248 yes 4_554
H(7A) H(24) 3.1425 yes 4_554
H(7A) H(34) 2.7855 yes 2_645
H(7B) C(24) 3.5514 yes 4_554
H(7B) C(32) 3.2488 yes 4_554
H(7B) C(33) 3.1956 yes 2_645
H(7B) C(34) 3.1951 yes 2_645
H(7B) H(24) 3.2612 yes 4_554
H(7B) H(30) 3.4270 yes 4_554
H(7B) H(32) 2.3315 yes 4_554
H(7B) H(33) 3.2534 yes 2_645
H(7B) H(34) 3.2604 yes 2_645
H(7C) C(2) 3.0580 yes 4_554
H(7C) C(3) 3.2735 yes 4_554
H(7C) C(24) 3.3484 yes 4_554
H(7C) C(25) 3.4128 yes 4_554
H(7C) C(29) 3.1211 yes 4_554
H(7C) C(30) 2.9728 yes 4_554
H(7C) H(2) 2.6887 yes 4_554
H(7C) H(3) 3.1004 yes 4_554
H(7C) H(24) 2.6667 yes 4_554
H(7C) H(29) 3.3789 yes 4_554
H(7C) H(30) 3.1410 yes 4_554
H(7C) H(32) 3.1630 yes 4_554
H(8A) C(16) 3.5470 yes 3_665
H(8A) C(21) 2.9387 yes 3_665
H(8A) C(22) 2.9004 yes 3_665
H(8A) C(35) 3.2694 yes 2_645
H(8A) H(16B) 2.6639 yes 3_665
H(8A) H(17C) 3.2594 yes 3_665
H(8A) H(21) 2.5864 yes 3_665
H(8A) H(22) 2.5219 yes 3_665
H(8A) H(35) 3.1401 yes 2_645
H(8B) C(16) 3.1974 yes 3_665
H(8B) C(23) 3.3731 yes .
H(8B) H(16A) 3.5357 yes 3_665
H(8B) H(16B) 2.4699 yes 3_665
H(8B) H(16C) 3.1769 yes 3_665
H(8B) H(22) 3.2072 yes .
H(8B) H(22) 3.0174 yes 3_665
H(8B) H(23) 2.5933 yes .
H(8C) C(16) 3.3591 yes 3_665
H(8C) C(20) 3.5077 yes 2_645
H(8C) H(16A) 3.2333 yes 3_665
H(8C) H(16B) 2.7986 yes 3_665
H(8C) H(16C) 3.5390 yes 3_665
H(8C) H(20) 2.7964 yes 2_645
H(8C) H(23) 3.5540 yes .
H(14A) C(14) 3.3458 yes 3_765
H(14A) C(15) 3.4997 yes 3_765
H(14A) C(40) 3.2718 yes 2_745
H(14A) C(41) 3.3662 yes 2_745
H(14A) H(14A) 2.5602 yes 3_765
H(14A) H(14B) 3.5805 yes 3_765
H(14A) H(15A) 2.9096 yes 3_765
H(14A) H(15C) 3.4790 yes 3_765
H(14A) H(40) 2.6044 yes 2_745
H(14A) H(40) 3.3872 yes 4_564
H(14A) H(41) 2.7878 yes 2_745
H(14B) C(2) 3.5004 yes 4_554
H(14B) C(28) 3.4788 yes 4_554
H(14B) C(40) 3.0924 yes 2_745
H(14B) C(41) 3.4729 yes 2_745
H(14B) H(2) 2.8665 yes 4_554
H(14B) H(14A) 3.5805 yes 3_765
H(14B) H(28) 2.8304 yes 4_554
H(14B) H(40) 2.4301 yes 2_745
H(14B) H(41) 3.1604 yes 2_745
H(14C) C(28) 3.3512 yes 4_554
H(14C) C(38) 3.5785 yes 3_766
H(14C) C(41) 3.5424 yes 2_745
H(14C) H(28) 2.5055 yes 4_554
H(14C) H(38) 2.9204 yes 3_766
H(14C) H(39) 2.9926 yes 3_766
H(14C) H(40) 3.3542 yes 2_745
H(14C) H(41) 2.8643 yes 2_745
H(15A) C(35) 3.5035 yes 1_554
H(15A) C(36) 3.4841 yes 1_554
H(15A) C(41) 3.1834 yes 4_564
H(15A) H(14A) 2.9096 yes 3_765
H(15A) H(30) 3.2357 yes 1_554
H(15A) H(41) 2.5273 yes 4_564
H(15B) C(3) 3.2868 yes 4_554
H(15B) C(32) 3.5660 yes 1_554
H(15B) C(33) 3.1727 yes 1_554
H(15B) C(34) 3.0900 yes 1_554
H(15B) C(35) 3.4157 yes 1_554
H(15B) H(3) 2.6051 yes 4_554
H(15B) H(30) 3.3013 yes 1_554
H(15B) H(33) 3.4862 yes 1_554
H(15B) H(34) 3.3531 yes 1_554
H(15C) C(2) 3.3349 yes 4_554
H(15C) C(3) 2.9385 yes 4_554
H(15C) H(2) 3.2770 yes 4_554
H(15C) H(3) 2.5455 yes 4_554
H(15C) H(14A) 3.4790 yes 3_765
H(15C) H(30) 2.9658 yes 1_554
H(15C) H(40) 3.5116 yes 2_745
H(16A) C(20) 3.4839 yes 4_564
H(16A) C(37) 3.2271 yes 4_564
H(16A) C(41) 3.1795 yes 4_564
H(16A) C(42) 2.8670 yes 4_564
H(16A) H(8B) 3.5357 yes 3_665
H(16A) H(8C) 3.2333 yes 3_665
H(16A) H(20) 2.6047 yes 4_564
H(16A) H(34) 3.5019 yes 1_554
H(16A) H(35) 3.3090 yes 1_554
H(16A) H(36) 3.0966 yes 4_564
H(16A) H(41) 3.4991 yes 4_564
H(16A) H(42) 2.9968 yes 4_564
H(16B) C(8) 2.8009 yes 3_665
H(16B) H(8A) 2.6639 yes 3_665
H(16B) H(8B) 2.4699 yes 3_665
H(16B) H(8C) 2.7986 yes 3_665
H(16B) H(22) 3.4622 yes 3_665
H(16B) H(36) 3.5604 yes 4_564
H(16C) C(22) 3.5934 yes 3_665
H(16C) C(34) 2.9302 yes 1_554
H(16C) C(35) 3.3408 yes 1_554
H(16C) H(8B) 3.1769 yes 3_665
H(16C) H(8C) 3.5390 yes 3_665
H(16C) H(20) 3.5490 yes 4_564
H(16C) H(22) 2.9502 yes 3_665
H(16C) H(34) 2.5444 yes 1_554
H(16C) H(35) 3.2993 yes 1_554
H(17A) C(36) 3.2702 yes 4_564
H(17A) C(38) 3.4115 yes 4_564
H(17A) C(39) 3.2892 yes 4_564
H(17A) C(42) 3.3381 yes .
H(17A) H(35) 3.1984 yes 4_564
H(17A) H(36) 2.4423 yes 4_564
H(17A) H(38) 3.4870 yes 4_564
H(17A) H(39) 3.2817 yes 4_564
H(17A) H(41) 3.4487 yes .
H(17A) H(42) 2.6422 yes .
H(17B) C(19) 3.1692 yes .
H(17B) C(23) 3.3356 yes .
H(17B) C(24) 2.9497 yes .
H(17B) C(26) 3.4313 yes .
H(17B) C(42) 3.3265 yes .
H(17B) H(24) 3.1157 yes .
H(17B) H(26) 2.6253 yes .
H(17B) H(42) 2.6864 yes .
H(17C) C(19) 3.5638 yes .
H(17C) C(20) 3.5012 yes .
H(17C) C(21) 3.2910 yes .
H(17C) C(22) 3.1153 yes .
H(17C) C(23) 3.1511 yes .
H(17C) C(24) 3.3625 yes .
H(17C) C(35) 3.5309 yes 4_564
H(17C) C(36) 3.5351 yes 4_564
H(17C) H(8A) 3.2594 yes 3_665
H(17C) H(22) 3.5037 yes .
H(17C) H(23) 3.5656 yes .
H(17C) H(35) 2.9579 yes 4_564
H(17C) H(36) 2.9501 yes 4_564
H(17C) H(42) 3.0690 yes .
H(18A) C(26) 3.1930 yes .
H(18A) C(26) 3.4011 yes 3_766
H(18A) C(27) 3.3653 yes .
H(18A) C(27) 3.1206 yes 3_766
H(18A) C(28) 3.4776 yes 3_766
H(18A) H(26) 2.4997 yes .
H(18A) H(27) 2.8661 yes .
H(18A) H(27) 3.2260 yes 3_766
H(18B) C(25) 3.1086 yes 3_766
H(18B) C(26) 3.0401 yes 3_766
H(18B) C(27) 2.9415 yes 3_766
H(18B) C(28) 2.8533 yes 3_766
H(18B) C(29) 2.8536 yes 3_766
H(18B) C(30) 2.9738 yes 3_766
H(18B) C(38) 3.5355 yes 3_766
H(18B) H(27) 3.4822 yes 3_766
H(18B) H(28) 3.3624 yes 3_766
H(18B) H(29) 3.3492 yes 3_766
H(18B) H(30) 3.5216 yes 3_766
H(18B) H(38) 3.0353 yes 3_766
H(18C) C(38) 2.8486 yes 3_766
H(18C) C(39) 2.9838 yes 3_766
H(18C) H(27) 3.2612 yes .
H(18C) H(38) 2.5609 yes 3_766
H(18C) H(39) 2.8270 yes 3_766
H(20) C(16) 3.3962 yes 4_565
H(20) H(4) 3.4236 yes 2_655
H(20) H(8C) 2.7964 yes 2_655
H(20) H(16A) 2.6047 yes 4_565
H(20) H(16C) 3.5490 yes 4_565
H(20) H(35) 2.8434 yes 4_564
H(21) O(1) 3.4509 yes 3_665
H(21) C(3) 3.3619 yes 2_655
H(21) C(4) 3.2597 yes 2_655
H(21) C(7) 3.5267 yes 3_665
H(21) C(8) 3.4547 yes 3_665
H(21) C(35) 3.3996 yes 4_564
H(21) H(3) 2.9928 yes 2_655
H(21) H(4) 2.7845 yes 2_655
H(21) H(7A) 2.6838 yes 3_665
H(21) H(8A) 2.5864 yes 3_665
H(21) H(33) 3.4110 yes 3_666
H(21) H(34) 3.2481 yes 4_564
H(21) H(35) 2.7847 yes 4_564
H(22) O(1) 2.9663 yes 3_665
H(22) C(8) 3.1224 yes 3_665
H(22) H(8A) 2.5219 yes 3_665
H(22) H(8B) 3.2072 yes .
H(22) H(8B) 3.0174 yes 3_665
H(22) H(16B) 3.4622 yes 3_665
H(22) H(16C) 2.9502 yes 3_665
H(22) H(17C) 3.5037 yes .
H(22) H(33) 3.3877 yes 3_666
H(22) H(34) 3.2512 yes 3_666
H(23) N(1) 3.0576 yes .
H(23) C(1) 3.3163 yes .
H(23) C(4) 3.4720 yes .
H(23) C(5) 3.1346 yes .
H(23) C(8) 3.3709 yes .
H(23) C(34) 3.5324 yes 3_666
H(23) H(7A) 3.4248 yes 4_555
H(23) H(8B) 2.5933 yes .
H(23) H(8C) 3.5540 yes .
H(23) H(17C) 3.5656 yes .
H(23) H(33) 3.5643 yes 3_666
H(23) H(34) 2.6813 yes 3_666
H(24) C(1) 2.9456 yes .
H(24) C(2) 3.0069 yes .
H(24) C(7) 3.1923 yes 4_555
H(24) H(1) 2.9664 yes .
H(24) H(2) 3.0580 yes .
H(24) H(7A) 3.1425 yes 4_555
H(24) H(7B) 3.2612 yes 4_555
H(24) H(7C) 2.6667 yes 4_555
H(24) H(17B) 3.1157 yes .
H(26) C(17) 3.5683 yes .
H(26) C(18) 3.4738 yes .
H(26) C(27) 3.4374 yes 3_766
H(26) H(1) 3.0581 yes .
H(26) H(17B) 2.6253 yes .
H(26) H(18A) 2.4997 yes .
H(26) H(27) 2.8403 yes 3_766
H(27) C(1) 3.5177 yes .
H(27) C(18) 3.4840 yes .
H(27) C(26) 3.3895 yes 3_766
H(27) C(40) 3.5327 yes 3_766
H(27) C(41) 3.5051 yes 3_766
H(27) H(1) 2.7849 yes .
H(27) H(2) 3.0961 yes .
H(27) H(18A) 2.8661 yes .
H(27) H(18A) 3.2260 yes 3_766
H(27) H(18B) 3.4822 yes 3_766
H(27) H(18C) 3.2612 yes .
H(27) H(26) 2.8403 yes 3_766
H(27) H(27) 3.5401 yes 3_766
H(28) C(14) 3.1053 yes 4_555
H(28) C(39) 3.3918 yes 2_746
H(28) C(41) 3.4195 yes 3_766
H(28) H(2) 3.1518 yes .
H(28) H(14B) 2.8304 yes 4_555
H(28) H(14C) 2.5055 yes 4_555
H(28) H(18B) 3.3624 yes 3_766
H(28) H(39) 2.4857 yes 2_746
H(28) H(41) 3.1728 yes 3_766
H(29) N(1) 3.0859 yes 4_555
H(29) C(1) 3.0688 yes 4_555
H(29) C(2) 3.3284 yes 4_555
H(29) C(3) 3.5581 yes 4_555
H(29) C(4) 3.5493 yes 4_555
H(29) C(5) 3.3221 yes 4_555
H(29) C(39) 3.2945 yes 2_746
H(29) H(1) 3.4235 yes 4_555
H(29) H(7C) 3.3789 yes 4_555
H(29) H(18B) 3.3492 yes 3_766
H(29) H(39) 2.4857 yes 2_746
H(29) H(40) 3.3256 yes 2_746
H(30) C(3) 3.5404 yes 4_555
H(30) C(4) 3.2874 yes 4_555
H(30) C(15) 3.3521 yes 1_556
H(30) H(4) 3.3350 yes 4_555
H(30) H(7B) 3.4270 yes 4_555
H(30) H(7C) 3.1410 yes 4_555
H(30) H(15A) 3.2357 yes 1_556
H(30) H(15B) 3.3013 yes 1_556
H(30) H(15C) 2.9658 yes 1_556
H(30) H(18B) 3.5216 yes 3_766
H(32) C(7) 3.1512 yes 4_555
H(32) C(33) 3.2486 yes 3_666
H(32) H(4) 3.0390 yes 4_555
H(32) H(7B) 2.3315 yes 4_555
H(32) H(7C) 3.1630 yes 4_555
H(32) H(32) 3.5696 yes 3_666
H(32) H(33) 2.8053 yes 3_666
H(33) C(19) 3.3124 yes 3_666
H(33) C(20) 3.1246 yes 3_666
H(33) C(21) 2.9515 yes 3_666
H(33) C(22) 2.9323 yes 3_666
H(33) C(23) 3.0598 yes 3_666
H(33) C(24) 3.2375 yes 3_666
H(33) C(32) 3.2867 yes 3_666
H(33) H(4) 2.9710 yes 4_555
H(33) H(7B) 3.2534 yes 2_655
H(33) H(15B) 3.4862 yes 1_556
H(33) H(21) 3.4110 yes 3_666
H(33) H(22) 3.3877 yes 3_666
H(33) H(23) 3.5643 yes 3_666
H(33) H(32) 2.8053 yes 3_666
H(34) C(7) 3.4664 yes 2_655
H(34) C(16) 3.3959 yes 1_556
H(34) C(22) 3.1951 yes 3_666
H(34) C(23) 2.8774 yes 3_666
H(34) H(7A) 2.7855 yes 2_655
H(34) H(7B) 3.2604 yes 2_655
H(34) H(15B) 3.3531 yes 1_556
H(34) H(16A) 3.5019 yes 1_556
H(34) H(16C) 2.5444 yes 1_556
H(34) H(21) 3.2481 yes 4_565
H(34) H(22) 3.2512 yes 3_666
H(34) H(23) 2.6813 yes 3_666
H(35) C(17) 3.4942 yes 4_565
H(35) C(20) 2.9868 yes 4_565
H(35) C(21) 2.9546 yes 4_565
H(35) C(42) 3.4096 yes 4_565
H(35) H(8A) 3.1401 yes 2_655
H(35) H(16A) 3.3090 yes 1_556
H(35) H(16C) 3.2993 yes 1_556
H(35) H(17A) 3.1984 yes 4_565
H(35) H(17C) 2.9579 yes 4_565
H(35) H(20) 2.8434 yes 4_565
H(35) H(21) 2.7847 yes 4_565
H(35) H(42) 2.6262 yes 4_565
H(36) C(17) 3.1086 yes 4_565
H(36) H(16A) 3.0966 yes 4_565
H(36) H(16B) 3.5604 yes 4_565
H(36) H(17A) 2.4423 yes 4_565
H(36) H(17C) 2.9501 yes 4_565
H(36) H(42) 3.5732 yes 4_565
H(38) C(18) 3.2338 yes 3_766
H(38) H(14C) 2.9204 yes 3_766
H(38) H(17A) 3.4870 yes 4_565
H(38) H(18B) 3.0353 yes 3_766
H(38) H(18C) 2.5609 yes 3_766
H(38) H(41) 3.5037 yes 4_565
H(39) C(28) 2.9547 yes 2_756
H(39) C(29) 2.9607 yes 2_756
H(39) H(14C) 2.9926 yes 3_766
H(39) H(17A) 3.2817 yes 4_565
H(39) H(18C) 2.8270 yes 3_766
H(39) H(28) 2.4857 yes 2_756
H(39) H(29) 2.4857 yes 2_756
H(40) C(9) 3.3868 yes 4_565
H(40) C(10) 3.5477 yes 4_565
H(40) C(13) 3.5153 yes 4_565
H(40) C(14) 2.9199 yes 2_755
H(40) H(14A) 2.6044 yes 2_755
H(40) H(14A) 3.3872 yes 4_565
H(40) H(14B) 2.4301 yes 2_755
H(40) H(14C) 3.3542 yes 2_755
H(40) H(15C) 3.5116 yes 2_755
H(40) H(29) 3.3256 yes 2_756
H(41) C(10) 3.4861 yes 4_565
H(41) C(14) 3.1093 yes 2_755
H(41) C(15) 3.3526 yes 4_565
H(41) H(14A) 2.7878 yes 2_755
H(41) H(14B) 3.1604 yes 2_755
H(41) H(14C) 2.8643 yes 2_755
H(41) H(15A) 2.5273 yes 4_565
H(41) H(16A) 3.4991 yes 4_565
H(41) H(17A) 3.4487 yes .
H(41) H(28) 3.1728 yes 3_766
H(41) H(38) 3.5037 yes 4_564
H(42) C(17) 2.9610 yes .
H(42) C(35) 3.3900 yes 4_564
H(42) H(16A) 2.9968 yes 4_565
H(42) H(17A) 2.6422 yes .
H(42) H(17B) 2.6864 yes .
H(42) H(17C) 3.0690 yes .
H(42) H(35) 2.6262 yes 4_564
H(42) H(36) 3.5732 yes 4_564

loop_
_geom_torsion_atom_site_label_1
_geom_torsion_atom_site_label_2
_geom_torsion_atom_site_label_3
_geom_torsion_atom_site_label_4
_geom_torsion
_geom_torsion_publ_flag
O(1) Ir(1) N(1) C(5) -0.6(2) no
N(1) Ir(1) O(1) C(6) 1.7(2) no
O(1) Ir(1) C(9) C(10) 60.8(3) no
O(1) Ir(1) C(9) C(14) -60.1(4) no
C(9) Ir(1) O(1) C(6) 133.8(2) no
O(1) Ir(1) C(10) C(9) -137.51(16) no
O(1) Ir(1) C(10) C(11) 105.61(17) no
O(1) Ir(1) C(10) C(15) -16.9(4) no
O(1) Ir(1) C(11) C(10) -88.38(19) no
O(1) Ir(1) C(11) C(12) 152.82(17) no
O(1) Ir(1) C(11) C(16) 33.5(4) no
C(11) Ir(1) O(1) C(6) -150.4(2) no
O(1) Ir(1) C(12) C(11) -47.1(4) no
O(1) Ir(1) C(12) C(17) 73.0(4) no
C(12) Ir(1) O(1) C(6) -120.1(3) no
N(1) Ir(1) C(9) C(13) -68.4(3) no
N(1) Ir(1) C(9) C(14) 53.0(4) no
C(9) Ir(1) N(1) C(1) 44.8(4) no
C(9) Ir(1) N(1) C(5) -136.7(3) no
N(1) Ir(1) C(11) C(12) 42.6(4) no
N(1) Ir(1) C(11) C(16) -76.7(4) no
C(11) Ir(1) N(1) C(1) -60.8(5) no
C(11) Ir(1) N(1) C(5) 117.7(3) no
N(1) Ir(1) C(12) C(11) -158.21(16) no
N(1) Ir(1) C(12) C(13) 84.0(2) no
N(1) Ir(1) C(12) C(17) -38.1(3) no
C(12) Ir(1) N(1) C(1) -32.2(4) no
C(12) Ir(1) N(1) C(5) 146.3(2) no
N(1) Ir(1) C(13) C(9) 129.48(17) no
N(1) Ir(1) C(13) C(12) -111.18(20) no
N(1) Ir(1) C(13) C(18) 10.9(4) no
C(13) Ir(1) N(1) C(1) 7.4(4) no
C(9) Ir(1) C(10) C(11) -116.9(3) no
C(9) Ir(1) C(10) C(15) 120.6(5) no
C(10) Ir(1) C(9) C(13) 117.7(3) no
C(10) Ir(1) C(9) C(14) -120.9(5) no
C(9) Ir(1) C(11) C(10) 39.00(18) no
C(9) Ir(1) C(11) C(12) -79.8(2) no
C(11) Ir(1) C(9) C(10) -37.64(18) no
C(11) Ir(1) C(9) C(13) 80.1(2) no
C(11) Ir(1) C(9) C(14) -158.5(4) no
C(9) Ir(1) C(12) C(11) 80.7(2) no
C(9) Ir(1) C(12) C(13) -37.07(20) no
C(9) Ir(1) C(12) C(17) -159.2(4) no
C(12) Ir(1) C(9) C(10) -81.4(2) no
C(12) Ir(1) C(9) C(13) 36.28(17) no
C(12) Ir(1) C(9) C(14) 157.7(4) no
C(9) Ir(1) C(13) C(12) 119.3(3) no
C(9) Ir(1) C(13) C(18) -118.5(5) no
C(13) Ir(1) C(9) C(10) -117.7(3) no
C(13) Ir(1) C(9) C(14) 121.4(4) no
C(10) Ir(1) C(11) C(12) -118.8(3) no
C(10) Ir(1) C(11) C(16) 121.9(5) no
C(11) Ir(1) C(10) C(9) 116.9(3) no
C(11) Ir(1) C(10) C(15) -122.5(4) no
C(10) Ir(1) C(12) C(11) 36.69(19) no
C(10) Ir(1) C(12) C(13) -81.1(2) no
C(10) Ir(1) C(12) C(17) 156.8(4) no
C(12) Ir(1) C(10) C(9) 79.15(19) no
C(12) Ir(1) C(10) C(11) -37.73(17) no
C(10) Ir(1) C(13) C(9) -38.45(19) no
C(10) Ir(1) C(13) C(12) 80.9(2) no
C(10) Ir(1) C(13) C(18) -157.0(4) no
C(13) Ir(1) C(10) C(9) 37.42(18) no
C(13) Ir(1) C(10) C(11) -79.46(20) no
C(13) Ir(1) C(10) C(15) 158.0(4) no
C(11) Ir(1) C(12) C(13) -117.8(4) no
C(11) Ir(1) C(12) C(17) 120.1(4) no
C(12) Ir(1) C(11) C(10) 118.8(3) no
C(12) Ir(1) C(11) C(16) -119.3(5) no
C(11) Ir(1) C(13) C(9) -80.9(2) no
C(11) Ir(1) C(13) C(12) 38.5(2) no
C(13) Ir(1) C(11) C(10) 81.9(2) no
C(13) Ir(1) C(11) C(12) -36.90(19) no
C(13) Ir(1) C(11) C(16) -156.2(4) no
C(12) Ir(1) C(13) C(9) -119.3(4) no
C(12) Ir(1) C(13) C(18) 122.1(6) no
C(13) Ir(1) C(12) C(11) 117.8(4) no
C(13) Ir(1) C(12) C(17) -122.1(5) no
Ir(1) O(1) C(6) C(5) -2.3(5) no
Ir(1) O(1) C(6) C(7) -123.2(2) no
Ir(1) O(1) C(6) C(8) 116.2(2) no
Ir(1) N(1) C(5) C(6) -0.5(5) no
C(1) N(1) C(5) C(4) 0.2(7) no
C(5) N(1) C(1) C(2) -1.0(7) no
N(1) C(1) C(2) C(3) 1.3(8) no
C(1) C(2) C(3) C(4) -0.9(8) no
C(2) C(3) C(4) C(5) 0.2(8) no
C(3) C(4) C(5) N(1) 0.1(8) no
N(1) C(5) C(6) O(1) 1.7(6) no
N(1) C(5) C(6) C(7) 121.3(4) no
N(1) C(5) C(6) C(8) -116.1(4) no
C(4) C(5) C(6) C(7) -60.9(6) no
C(4) C(5) C(6) C(8) 61.6(6) no
Ir(1) C(9) C(10) C(11) 61.4(3) no
Ir(1) C(9) C(10) C(15) -121.9(4) no
Ir(1) C(9) C(13) C(12) -58.8(3) no
Ir(1) C(9) C(13) C(18) 122.5(4) no
C(10) C(9) C(13) Ir(1) 62.1(3) no
C(10) C(9) C(13) C(12) 3.3(5) no
C(13) C(9) C(10) Ir(1) -63.4(4) no
C(13) C(9) C(10) C(11) -2.0(5) no
C(14) C(9) C(10) Ir(1) 118.8(5) no
C(14) C(9) C(10) C(15) -3.2(8) no
C(14) C(9) C(13) Ir(1) -120.1(5) no
C(14) C(9) C(13) C(18) 2.4(8) no
Ir(1) C(10) C(11) C(12) 60.5(3) no
Ir(1) C(10) C(11) C(16) -119.3(4) no
C(9) C(10) C(11) Ir(1) -60.6(3) no
C(9) C(10) C(11) C(12) -0.1(5) no
C(15) C(10) C(11) Ir(1) 122.8(5) no
C(15) C(10) C(11) C(16) 3.5(8) no
Ir(1) C(11) C(12) C(13) 63.1(3) no
Ir(1) C(11) C(12) C(17) -122.0(4) no
C(10) C(11) C(12) Ir(1) -60.9(3) no
C(10) C(11) C(12) C(13) 2.1(5) no
C(16) C(11) C(12) Ir(1) 118.9(5) no
C(16) C(11) C(12) C(17) -3.1(8) no
Ir(1) C(12) C(13) C(9) 58.2(3) no
Ir(1) C(12) C(13) C(18) -123.1(4) no
C(11) C(12) C(13) Ir(1) -61.5(3) no
C(11) C(12) C(13) C(9) -3.3(5) no
C(17) C(12) C(13) Ir(1) 123.6(5) no
C(17) C(12) C(13) C(18) 0.5(8) no
C(20) C(19) C(24) C(23) 0.5(8) no
C(24) C(19) C(20) C(21) -1.0(8) no
C(20) C(19) B(1) C(31) 60.6(6) no
C(20) C(19) B(1) C(37) -60.6(7) no
C(24) C(19) B(1) C(25) 5.3(7) no
C(24) C(19) B(1) C(31) -115.4(5) no
C(24) C(19) B(1) C(37) 123.4(5) no
C(19) C(20) C(21) C(22) 0.6(8) no
C(20) C(21) C(22) C(23) 0.3(8) no
C(21) C(22) C(23) C(24) -0.8(8) no
C(22) C(23) C(24) C(19) 0.4(9) no
C(26) C(25) C(30) C(29) -1.2(6) no
C(30) C(25) C(26) C(27) 1.9(6) no
C(26) C(25) B(1) C(19) 68.7(5) no
C(26) C(25) B(1) C(37) -53.9(5) no
C(30) C(25) B(1) C(19) -111.3(5) no
C(30) C(25) B(1) C(31) 5.3(6) no
C(30) C(25) B(1) C(37) 126.2(4) no
C(25) C(26) C(27) C(28) -1.0(6) no
C(26) C(27) C(28) C(29) -0.6(6) no
C(27) C(28) C(29) C(30) 1.2(6) no
C(28) C(29) C(30) C(25) -0.2(6) no
C(32) C(31) C(36) C(35) 0.5(6) no
C(36) C(31) C(32) C(33) -0.9(6) no
C(32) C(31) B(1) C(19) 53.2(5) no
C(32) C(31) B(1) C(25) -66.0(5) no
C(36) C(31) B(1) C(19) -122.8(4) no
C(36) C(31) B(1) C(25) 118.1(4) no
C(36) C(31) B(1) C(37) 0.1(5) no
C(31) C(32) C(33) C(34) 0.5(6) no
C(32) C(33) C(34) C(35) 0.5(6) no
C(33) C(34) C(35) C(36) -0.9(6) no
C(34) C(35) C(36) C(31) 0.5(6) no
C(38) C(37) C(42) C(41) -0.9(7) no
C(42) C(37) C(38) C(39) 1.8(7) no
C(38) C(37) B(1) C(25) -62.8(6) no
C(38) C(37) B(1) C(31) 58.9(5) no
C(42) C(37) B(1) C(19) -5.9(7) no
C(42) C(37) B(1) C(25) 114.3(5) no
C(42) C(37) B(1) C(31) -124.0(5) no
C(37) C(38) C(39) C(40) -0.8(8) no
C(38) C(39) C(40) C(41) -1.2(8) no
C(39) C(40) C(41) C(42) 2.1(8) no
C(40) C(41) C(42) C(37) -1.0(8) no
